data_4133145
loop_
_publ_author_name
'Mao, Lingling'
'Guo, Peijun'
'Kepenekian, Mika\"el'
'Hadar, Ido'
'Katan, Claudine'
'Even, Jacky'
'Schaller, Richard D.'
'Stoumpos, Constantinos C.'
'Kanatzidis, Mercouri G.'

_publ_section_title
;
 Structural Diversity in White-Light-Emitting Hybrid Lead Bromide
 Perovskites.
;
_journal_issue 40
_journal_name_full 'Journal of the American Chemical Society'
_journal_page_first 13078
_journal_page_last 13088
_journal_paper_doi 10.1021/jacs.8b08691
_journal_volume 140
_journal_year 2018
_chemical_formula_moiety '0.33(Br12 Pb3), C6 H16 N2'
_chemical_formula_sum 'C6 H16 Br4 N2 Pb'
_chemical_formula_weight 643.04
_space_group_crystal_system monoclinic
_space_group_IT_number 7
_space_group_name_Hall 'P -2yc'
_space_group_name_H-M_alt 'P 1 c 1'
_atom_sites_solution_hydrogens geom
_atom_sites_solution_primary direct
_audit_creation_date 2018-04-26
_audit_creation_method
;
Olex2 1.2
(compiled 2015.01.26 svn.r3150 for OlexSys, GUI svn.r4998)
;
_cell_angle_alpha 90
_cell_angle_beta 96.77(3)
_cell_angle_gamma 90
_cell_formula_units_Z 6
_cell_length_a 10.536(2)
_cell_length_b 12.415(2)
_cell_length_c 16.430(3)
_cell_measurement_reflns_used 4289
_cell_measurement_temperature 293(2)
_cell_measurement_theta_max 29.54
_cell_measurement_theta_min 2.73
_cell_volume 2134.1(7)
_computing_molecular_graphics 'Olex2 (Dolomanov et al., 2009)'
_computing_publication_material 'Olex2 (Dolomanov et al., 2009)'
_computing_structure_refinement 'XL (Sheldrick, 2008)'
_computing_structure_solution 'XS (Sheldrick, 2008)'
_diffrn_ambient_temperature 293(2)
_diffrn_detector 'image plate (34 cm diameter)'
_diffrn_detector_area_resol_mean 6.67
_diffrn_detector_type STOE
_diffrn_measured_fraction_theta_full 0.999
_diffrn_measured_fraction_theta_max 0.992
_diffrn_measurement_device '2-circle goniometer'
_diffrn_measurement_device_type 'STOE IPDS 2T'
_diffrn_measurement_method 'rotation method'
_diffrn_radiation_collimation '0.5 mm diameter, monocapillary'
_diffrn_radiation_monochromator 'plane graphite'
_diffrn_radiation_polarisn_norm 0
_diffrn_radiation_type 'Mo K\a'
_diffrn_radiation_wavelength 0.71073
_diffrn_reflns_av_R_equivalents 0.0879
_diffrn_reflns_av_unetI/netI 0.1307
_diffrn_reflns_Laue_measured_fraction_full 0.999
_diffrn_reflns_Laue_measured_fraction_max 0.992
_diffrn_reflns_limit_h_max 14
_diffrn_reflns_limit_h_min -13
_diffrn_reflns_limit_k_max 16
_diffrn_reflns_limit_k_min -16
_diffrn_reflns_limit_l_max 22
_diffrn_reflns_limit_l_min -22
_diffrn_reflns_number 20532
_diffrn_reflns_point_group_measured_fraction_full 0.999
_diffrn_reflns_point_group_measured_fraction_max 0.992
_diffrn_reflns_theta_full 26.000
_diffrn_reflns_theta_max 29.206
_diffrn_reflns_theta_min 2.733
_diffrn_source 'sealed X-ray tube, 12 x 0.4 mm long-fine focus'
_diffrn_source_current 40
_diffrn_source_power 2.00
_diffrn_source_voltage 50
_diffrn_standards_number 0
_exptl_absorpt_coefficient_mu 23.11
_exptl_absorpt_correction_T_max 0.3758
_exptl_absorpt_correction_T_min 0.0732
_exptl_absorpt_correction_type integration
_exptl_crystal_colour colorless
_exptl_crystal_density_diffrn 2.983
_exptl_crystal_description plate
_exptl_crystal_F_000 1704
_exptl_crystal_size_max 0.0911
_exptl_crystal_size_mid 0.0549
_exptl_crystal_size_min 0.0196
_refine_diff_density_max 1.694
_refine_diff_density_min -1.681
_refine_diff_density_rms 0.282
_refine_ls_abs_structure_details
;
 Flack x determined using 1594 quotients [(I+)-(I-)]/[(I+)+(I-)]
 (Parsons and Flack (2004), Acta Cryst. A60, s61).
;
_refine_ls_abs_structure_Flack -0.03(4)
_refine_ls_extinction_coef 0.00279(18)
_refine_ls_extinction_expression Fc^*^=kFc[1+0.001xFc^2^\l^3^/sin(2\q)]^-1/4^
_refine_ls_extinction_method SHELXL
_refine_ls_goodness_of_fit_ref 0.862
_refine_ls_hydrogen_treatment constr
_refine_ls_matrix_type full
_refine_ls_number_parameters 216
_refine_ls_number_reflns 10816
_refine_ls_number_restraints 29
_refine_ls_restrained_S_all 0.866
_refine_ls_R_factor_all 0.1370
_refine_ls_R_factor_gt 0.0575
_refine_ls_shift/su_max 0.000
_refine_ls_shift/su_mean 0.000
_refine_ls_structure_factor_coef Fsqd
_refine_ls_weighting_details 'w=1/[\s^2^(Fo^2^)+(0.0870P)^2^] where P=(Fo^2^+2Fc^2^)/3'
_refine_ls_weighting_scheme calc
_refine_ls_wR_factor_gt 0.1332
_refine_ls_wR_factor_ref 0.1807
_reflns_Friedel_coverage 0.997
_reflns_Friedel_fraction_full 0.999
_reflns_Friedel_fraction_max 0.992
_reflns_number_gt 4864
_reflns_number_total 10816
_reflns_threshold_expression 'I > 2\s(I)'
_cod_data_source_file ja8b08691_si_004.cif
_cod_data_source_block epzPbBr4
_cod_original_cell_volume 2134.2(8)
_cod_database_code 4133145
_shelxl_version_number 2013-4
_shelx_space_group_comment
;
The symmetry employed for this shelxl refinement is uniquely defined
by the following loop, which should always be used as a source of
symmetry information in preference to the above space-group names.
They are only intended as comments.
;
_olex2_refinement_description
;
1. Twinned data refinement
 Scales: 0.48(5) 0.52(5)
2. Fixed Uiso
 At 1.2 times of:
  All C(H,H) groups, All N(H) groups, All N(H,H) groups
 At 1.5 times of:
  All C(H,H,H) groups
3. Restrained distances
 C1-C2
 1.5 with sigma of 0.02
 C2-N1
 1.5 with sigma of 0.02
 N1-C3
 1.5 with sigma of 0.02
 C3-C4
 1.5 with sigma of 0.02
 C4-N2
 1.5 with sigma of 0.02
 N2-C5
 1.5 with sigma of 0.02
 C5-C6
 1.5 with sigma of 0.02
 C6-N1
 1.5 with sigma of 0.02
 C7-C8
 1.5 with sigma of 0.02
 C8-N3
 1.5 with sigma of 0.02
 N3-C9
 1.5 with sigma of 0.02
 N3-C12
 1.5 with sigma of 0.02
 C9-C10
 1.5 with sigma of 0.02
 C12-C11
 1.5 with sigma of 0.02
 C10-N4
 1.5 with sigma of 0.02
 C11-N4
 1.5 with sigma of 0.02
 C13-C14
 1.5 with sigma of 0.02
 C14-N5
 1.5 with sigma of 0.02
 N5-C18
 1.5 with sigma of 0.02
 N5-C15
 1.5 with sigma of 0.02
 C17-C18
 1.5 with sigma of 0.02
 C15-C16
 1.5 with sigma of 0.02
 N6-C17
 1.5 with sigma of 0.02
 N6-C16
 1.5 with sigma of 0.02
 C8-C9
 2.2 with sigma of 0.02
 C8-C9
 2.5 with sigma of 0.02
 C7-C8
 1.5 with sigma of 0.02
4. Uiso/Uaniso restraints and constraints
Uiso(C1) = Uiso(C2) = Uiso(C3) = Uiso(C4) = Uiso(C5) = Uiso(C6) = Uiso(N1) =
Uiso(N2)
Uiso(C7) = Uiso(C8) = Uiso(C9) = Uiso(C10) = Uiso(C11) = Uiso(C12) = Uiso(N3) =
Uiso(N4)
Uiso(C13) = Uiso(C14) = Uiso(N5) = Uiso(C15) = Uiso(C16) = Uiso(N6) = Uiso(C17)
= Uiso(C18)
5.a Ternary CH refined with riding coordinates:
 N1(H1), N5(H5), N3(H3)
5.b Secondary CH2 refined with riding coordinates:
 C18(H18A,H18B), N2(H2A,H2B), C6(H6A,H6B), C16(H16A,H16B), C4(H4A,H4B),
 C17(H17A,H17B), N6(H6C,H6D), C3(H3A,H3B), C15(H15A,H15B), C2(H2C,H2D), C5(H5A,
 H5B), C14(H14A,H14B), C12(H12A,H12B), C9(H9A,H9B), C10(H10A,H10B), C11(H11A,
 H11B), N4(H4C,H4D), C8(H8A,H8B)
5.c Idealised Me refined as rotating group:
 C13(H13A,H13B,H13C), C1(H1A,H1B,H1C), C7(H7A,H7B,H7C)
;
_olex2_submission_special_instructions 'No special instructions were received'

loop_
_space_group_symop_operation_xyz
'x, y, z'
'x, -y, z+1/2'

loop_
_atom_site_label
_atom_site_type_symbol
_atom_site_fract_x
_atom_site_fract_y
_atom_site_fract_z
_atom_site_U_iso_or_equiv
_atom_site_adp_type
_atom_site_occupancy
_atom_site_site_symmetry_order
_atom_site_calc_flag
_atom_site_refinement_flags_posn
Pb1 Pb 0.3211(5) 0.67049(8) 0.3639(3) 0.0418(3) Uani 1 1 d .
Pb2 Pb 0.66802(14) 0.6837(3) 0.69515(9) 0.0431(8) Uani 1 1 d .
Pb3 Pb -0.02515(14) 0.6848(3) 0.03072(9) 0.0402(7) Uani 1 1 d .
Br4 Br 0.8555(8) 0.8332(8) 0.6411(5) 0.053(2) Uani 1 1 d .
Br5 Br 0.1425(11) 0.6764(9) 0.2002(7) 0.058(2) Uani 1 1 d .
Br6 Br 0.4947(11) 0.6742(8) 0.5299(7) 0.0548(19) Uani 1 1 d .
Br7 Br 0.4743(10) 0.8286(9) 0.3035(6) 0.077(3) Uani 1 1 d .
Br8 Br 0.8267(14) 0.6982(3) 0.8642(8) 0.0628(10) Uani 1 1 d .
Br9 Br 0.0910(8) 0.8729(8) -0.0228(5) 0.056(2) Uani 1 1 d .
Br10 Br 0.1847(9) 0.5364(8) -0.0362(6) 0.067(2) Uani 1 1 d .
Br11 Br -0.2066(9) 0.8358(8) 0.0830(5) 0.054(2) Uani 1 1 d .
Br12 Br 0.4568(7) 0.5360(7) 0.7614(4) 0.0486(18) Uani 1 1 d .
Br13 Br -0.1766(16) 0.5025(15) 0.1081(11) 0.0807(15) Uani 1 1 d .
Br1 Br 0.5404(8) 0.8705(7) 0.7513(5) 0.056(2) Uani 1 1 d .
Br2 Br 0.1720(8) 0.8306(6) 0.4233(5) 0.0516(18) Uani 1 1 d .
N1 N 0.491(4) 0.182(2) 0.5091(19) 0.039(3) Uiso 1 1 d D
H1 H 0.5825 0.1699 0.5259 0.047 Uiso 1 1 calc R
N5 N 0.148(5) 0.809(3) 0.717(2) 0.050(4) Uiso 1 1 d D
H5 H 0.0569 0.8135 0.6976 0.060 Uiso 1 1 calc R
C18 C 0.150(4) 0.726(3) 0.784(2) 0.050(4) Uiso 1 1 d D
H18A H 0.0868 0.7429 0.8201 0.060 Uiso 1 1 calc R
H18B H 0.2338 0.7242 0.8159 0.060 Uiso 1 1 calc R
N2 N 0.490(3) 0.415(2) 0.5495(16) 0.039(3) Uiso 1 1 d D
H2A H 0.5363 0.4772 0.5724 0.047 Uiso 1 1 calc R
H2B H 0.4018 0.4359 0.5336 0.047 Uiso 1 1 calc R
C6 C 0.474(3) 0.274(3) 0.451(2) 0.039(3) Uiso 1 1 d D
H6A H 0.3838 0.2921 0.4421 0.047 Uiso 1 1 calc R
H6B H 0.4985 0.2507 0.3985 0.047 Uiso 1 1 calc R
C16 C 0.170(4) 0.685(3) 0.605(2) 0.050(4) Uiso 1 1 d D
H16A H 0.2257 0.6675 0.5633 0.060 Uiso 1 1 calc R
H16B H 0.0836 0.6890 0.5773 0.060 Uiso 1 1 calc R
C4 C 0.494(3) 0.328(2) 0.6132(19) 0.039(3) Uiso 1 1 d D
H4A H 0.4506 0.3527 0.6586 0.047 Uiso 1 1 calc R
H4B H 0.5822 0.3129 0.6339 0.047 Uiso 1 1 calc R
C17 C 0.121(4) 0.619(3) 0.743(2) 0.050(4) Uiso 1 1 d D
H17A H 0.1492 0.5632 0.7824 0.060 Uiso 1 1 calc R
H17B H 0.0291 0.6130 0.7313 0.060 Uiso 1 1 calc R
N6 N 0.177(3) 0.595(3) 0.6658(17) 0.050(4) Uiso 1 1 d D
H6C H 0.1335 0.5327 0.6400 0.060 Uiso 1 1 calc R
H6D H 0.2663 0.5751 0.6799 0.060 Uiso 1 1 calc R
C3 C 0.431(4) 0.227(3) 0.578(2) 0.039(3) Uiso 1 1 d D
H3A H 0.4336 0.1729 0.6210 0.047 Uiso 1 1 calc R
H3B H 0.3420 0.2420 0.5596 0.047 Uiso 1 1 calc R
C15 C 0.207(5) 0.793(3) 0.639(2) 0.050(4) Uiso 1 1 d D
H15A H 0.1775 0.8492 0.6004 0.060 Uiso 1 1 calc R
H15B H 0.2995 0.7986 0.6504 0.060 Uiso 1 1 calc R
C2 C 0.430(3) 0.079(2) 0.4753(18) 0.039(3) Uiso 1 1 d D
H2C H 0.4591 0.0611 0.4232 0.047 Uiso 1 1 calc R
H2D H 0.3374 0.0865 0.4672 0.047 Uiso 1 1 calc R
C5 C 0.547(3) 0.377(3) 0.475(2) 0.039(3) Uiso 1 1 d D
H5A H 0.6379 0.3621 0.4884 0.047 Uiso 1 1 calc R
H5B H 0.5360 0.4299 0.4317 0.047 Uiso 1 1 calc R
C14 C 0.175(4) 0.917(3) 0.757(2) 0.050(4) Uiso 1 1 d D
H14A H 0.2630 0.9164 0.7824 0.060 Uiso 1 1 calc R
H14B H 0.1214 0.9231 0.8012 0.060 Uiso 1 1 calc R
N3 N 0.845(4) 0.791(2) 0.356(2) 0.084(5) Uiso 1 1 d D
H3 H 0.9289 0.8147 0.3822 0.101 Uiso 1 1 calc R
C13 C 0.155(4) 1.016(3) 0.705(2) 0.050(4) Uiso 1 1 d D
H13A H 0.2157 1.0170 0.6654 0.075 Uiso 1 1 calc GR
H13B H 0.1676 1.0793 0.7388 0.075 Uiso 1 1 calc GR
H13C H 0.0700 1.0166 0.6766 0.075 Uiso 1 1 calc GR
C1 C 0.470(4) -0.008(3) 0.5390(19) 0.039(3) Uiso 1 1 d D
H1A H 0.4560 -0.0776 0.5144 0.059 Uiso 1 1 calc GR
H1B H 0.4196 -0.0011 0.5839 0.059 Uiso 1 1 calc GR
H1C H 0.5585 0.0006 0.5588 0.059 Uiso 1 1 calc GR
C12 C 0.846(6) 0.867(3) 0.290(3) 0.084(5) Uiso 1 1 d D
H12A H 0.7641 0.8619 0.2557 0.101 Uiso 1 1 calc R
H12B H 0.9110 0.8452 0.2560 0.101 Uiso 1 1 calc R
C9 C 0.780(5) 0.821(3) 0.427(3) 0.084(5) Uiso 1 1 d D
H9A H 0.8099 0.7751 0.4726 0.101 Uiso 1 1 calc R
H9B H 0.6887 0.8083 0.4133 0.101 Uiso 1 1 calc R
C10 C 0.801(5) 0.936(3) 0.451(3) 0.084(5) Uiso 1 1 d D
H10A H 0.7324 0.9579 0.4819 0.101 Uiso 1 1 calc R
H10B H 0.8799 0.9404 0.4877 0.101 Uiso 1 1 calc R
C11 C 0.868(5) 0.982(4) 0.312(3) 0.084(5) Uiso 1 1 d D
H11A H 0.9592 0.9939 0.3219 0.101 Uiso 1 1 calc R
H11B H 0.8349 1.0257 0.2653 0.101 Uiso 1 1 calc R
N4 N 0.809(5) 1.017(3) 0.384(2) 0.084(5) Uiso 1 1 d D
H4C H 0.7225 1.0418 0.3659 0.101 Uiso 1 1 calc R
H4D H 0.8562 1.0791 0.4077 0.101 Uiso 1 1 calc R
C7 C 0.788(4) 0.589(4) 0.338(3) 0.084(5) Uiso 1 1 d D
H7A H 0.7549 0.6009 0.2821 0.126 Uiso 1 1 calc GR
H7B H 0.7188 0.5894 0.3716 0.126 Uiso 1 1 calc GR
H7C H 0.8309 0.5209 0.3436 0.126 Uiso 1 1 calc GR
C8 C 0.879(4) 0.676(2) 0.366(3) 0.084(5) Uiso 1 1 d D
H8A H 0.9543 0.6641 0.3383 0.101 Uiso 1 1 calc R
H8B H 0.9045 0.6641 0.4238 0.101 Uiso 1 1 calc R

loop_
_atom_site_aniso_label
_atom_site_aniso_U_11
_atom_site_aniso_U_22
_atom_site_aniso_U_33
_atom_site_aniso_U_23
_atom_site_aniso_U_13
_atom_site_aniso_U_12
Pb1 0.0427(5) 0.0417(5) 0.0407(5) 0.002(2) 0.0037(4) 0.003(2)
Pb2 0.0403(19) 0.0481(19) 0.0407(14) -0.0014(15) 0.0039(14) 0.0044(15)
Pb3 0.0375(18) 0.0432(17) 0.0391(13) 0.0042(15) 0.0007(13) 0.0012(14)
Br4 0.036(3) 0.058(5) 0.063(4) 0.012(4) 0.001(3) 0.000(3)
Br5 0.064(5) 0.056(5) 0.050(4) -0.002(4) -0.015(4) 0.003(4)
Br6 0.058(5) 0.044(4) 0.059(4) 0.001(4) -0.007(4) 0.004(4)
Br7 0.076(6) 0.102(7) 0.055(4) -0.003(4) 0.015(4) -0.040(5)
Br8 0.064(3) 0.073(2) 0.0465(15) 0.000(5) -0.0148(15) -0.013(5)
Br9 0.043(3) 0.066(5) 0.062(4) 0.006(4) 0.012(3) -0.004(3)
Br10 0.057(5) 0.052(5) 0.093(5) 0.022(4) 0.017(4) 0.013(4)
Br11 0.052(4) 0.058(5) 0.049(4) 0.002(4) 0.005(3) 0.011(4)
Br12 0.053(4) 0.056(5) 0.037(3) 0.005(3) 0.005(3) -0.002(4)
Br13 0.075(2) 0.066(2) 0.097(4) 0.038(2) -0.009(2) -0.0201(19)
Br1 0.060(4) 0.049(4) 0.062(4) 0.001(3) 0.016(3) 0.020(3)
Br2 0.056(4) 0.042(3) 0.054(4) -0.012(3) -0.006(3) 0.006(3)

loop_
_atom_type_symbol
_atom_type_description
_atom_type_scat_dispersion_real
_atom_type_scat_dispersion_imag
_atom_type_scat_source
C C 0.0033 0.0016 'International Tables Vol C Tables 4.2.6.8 and 6.1.1.4'
H H 0.0000 0.0000 'International Tables Vol C Tables 4.2.6.8 and 6.1.1.4'
Br Br -0.2901 2.4595 'International Tables Vol C Tables 4.2.6.8 and 6.1.1.4'
N N 0.0061 0.0033 'International Tables Vol C Tables 4.2.6.8 and 6.1.1.4'
Pb Pb -3.3944 10.1111 'International Tables Vol C Tables 4.2.6.8 and 6.1.1.4'

loop_
_geom_angle_atom_site_label_1
_geom_angle_atom_site_label_2
_geom_angle_atom_site_label_3
_geom_angle
_geom_angle_site_symmetry_1
_geom_angle_site_symmetry_3
Br5 Pb1 Br6 177.5(2) . .
Br7 Pb1 Br5 89.5(3) . .
Br7 Pb1 Br6 89.8(3) . .
Br2 Pb1 Br5 88.7(3) . .
Br2 Pb1 Br6 88.8(3) . .
Br2 Pb1 Br7 89.79(13) . .
Br4 Pb2 Br6 96.2(3) . .
Br4 Pb2 Br8 85.6(3) . .
Br4 Pb2 Br12 175.7(3) . .
Br6 Pb2 Br12 85.0(3) . .
Br8 Pb2 Br6 176.6(4) . .
Br8 Pb2 Br12 93.0(3) . .
Br1 Pb2 Br4 86.8(3) . .
Br1 Pb2 Br6 93.6(3) . .
Br1 Pb2 Br8 83.6(3) . .
Br1 Pb2 Br12 89.0(2) . .
Br5 Pb3 Br10 86.9(3) . .
Br5 Pb3 Br13 82.8(4) . .
Br8 Pb3 Br5 176.8(4) 1_454 .
Br8 Pb3 Br10 91.5(3) 1_454 .
Br8 Pb3 Br13 100.1(4) 1_454 .
Br9 Pb3 Br5 94.9(3) . .
Br9 Pb3 Br8 82.4(3) . 1_454
Br9 Pb3 Br10 91.5(3) . .
Br9 Pb3 Br11 83.2(3) . .
Br9 Pb3 Br13 170.5(4) . .
Br11 Pb3 Br5 94.7(3) . .
Br11 Pb3 Br8 86.7(3) . 1_454
Br11 Pb3 Br10 174.6(3) . .
Br11 Pb3 Br13 87.8(4) . .
Br13 Pb3 Br10 97.5(4) . .
Pb1 Br5 Pb3 177.1(4) . .
Pb2 Br6 Pb1 178.6(4) . .
Pb3 Br8 Pb2 173.31(17) 1_656 .
C6 N1 H1 109.8 . .
C6 N1 C2 114(3) . .
C3 N1 H1 109.8 . .
C3 N1 C6 100(3) . .
C3 N1 C2 113(3) . .
C2 N1 H1 109.8 . .
C18 N5 H5 102.4 . .
C18 N5 C15 124(3) . .
C18 N5 C14 108(3) . .
C15 N5 H5 102.4 . .
C15 N5 C14 114(3) . .
C14 N5 H5 102.4 . .
N5 C18 H18A 110.3 . .
N5 C18 H18B 110.3 . .
N5 C18 C17 107(3) . .
H18A C18 H18B 108.5 . .
C17 C18 H18A 110.3 . .
C17 C18 H18B 110.3 . .
H2A N2 H2B 108.0 . .
C4 N2 H2A 109.4 . .
C4 N2 H2B 109.4 . .
C4 N2 C5 111(3) . .
C5 N2 H2A 109.4 . .
C5 N2 H2B 109.4 . .
N1 C6 H6A 108.0 . .
N1 C6 H6B 108.0 . .
N1 C6 C5 117(3) . .
H6A C6 H6B 107.3 . .
C5 C6 H6A 108.0 . .
C5 C6 H6B 108.0 . .
H16A C16 H16B 107.5 . .
N6 C16 H16A 108.5 . .
N6 C16 H16B 108.5 . .
C15 C16 H16A 108.5 . .
C15 C16 H16B 108.5 . .
C15 C16 N6 115(3) . .
N2 C4 H4A 109.5 . .
N2 C4 H4B 109.5 . .
N2 C4 C3 111(3) . .
H4A C4 H4B 108.1 . .
C3 C4 H4A 109.5 . .
C3 C4 H4B 109.5 . .
C18 C17 H17A 107.7 . .
C18 C17 H17B 107.7 . .
H17A C17 H17B 107.1 . .
N6 C17 C18 119(3) . .
N6 C17 H17A 107.7 . .
N6 C17 H17B 107.7 . .
C16 N6 H6C 108.5 . .
C16 N6 H6D 108.5 . .
C17 N6 C16 115(3) . .
C17 N6 H6C 108.5 . .
C17 N6 H6D 108.5 . .
H6C N6 H6D 107.5 . .
N1 C3 C4 114(3) . .
N1 C3 H3A 108.8 . .
N1 C3 H3B 108.8 . .
C4 C3 H3A 108.8 . .
C4 C3 H3B 108.8 . .
H3A C3 H3B 107.7 . .
N5 C15 H15A 109.9 . .
N5 C15 H15B 109.9 . .
C16 C15 N5 109(3) . .
C16 C15 H15A 109.9 . .
C16 C15 H15B 109.9 . .
H15A C15 H15B 108.3 . .
N1 C2 H2C 110.6 . .
N1 C2 H2D 110.6 . .
N1 C2 C1 106(3) . .
H2C C2 H2D 108.7 . .
C1 C2 H2C 110.6 . .
C1 C2 H2D 110.6 . .
N2 C5 C6 104(2) . .
N2 C5 H5A 111.0 . .
N2 C5 H5B 111.0 . .
C6 C5 H5A 111.0 . .
C6 C5 H5B 111.0 . .
H5A C5 H5B 109.0 . .
N5 C14 H14A 107.7 . .
N5 C14 H14B 107.7 . .
N5 C14 C13 118(3) . .
H14A C14 H14B 107.1 . .
C13 C14 H14A 107.7 . .
C13 C14 H14B 107.7 . .
C12 N3 H3 93.1 . .
C12 N3 C9 118(3) . .
C12 N3 C8 134(3) . .
C9 N3 H3 93.1 . .
C9 N3 C8 106.6(19) . .
C8 N3 H3 93.1 . .
C14 C13 H13A 109.5 . .
C14 C13 H13B 109.5 . .
C14 C13 H13C 109.5 . .
H13A C13 H13B 109.5 . .
H13A C13 H13C 109.5 . .
H13B C13 H13C 109.5 . .
C2 C1 H1A 109.5 . .
C2 C1 H1B 109.5 . .
C2 C1 H1C 109.5 . .
H1A C1 H1B 109.5 . .
H1A C1 H1C 109.5 . .
H1B C1 H1C 109.5 . .
N3 C12 H12A 108.0 . .
N3 C12 H12B 108.0 . .
N3 C12 C11 117(4) . .
H12A C12 H12B 107.2 . .
C11 C12 H12A 108.0 . .
C11 C12 H12B 108.0 . .
N3 C9 H9A 109.1 . .
N3 C9 H9B 109.1 . .
N3 C9 C10 113(3) . .
H9A C9 H9B 107.8 . .
C10 C9 H9A 109.1 . .
C10 C9 H9B 109.1 . .
C9 C10 H10A 107.8 . .
C9 C10 H10B 107.8 . .
H10A C10 H10B 107.2 . .
N4 C10 C9 118(4) . .
N4 C10 H10A 107.8 . .
N4 C10 H10B 107.8 . .
C12 C11 H11A 108.6 . .
C12 C11 H11B 108.6 . .
H11A C11 H11B 107.5 . .
N4 C11 C12 115(4) . .
N4 C11 H11A 108.6 . .
N4 C11 H11B 108.6 . .
C10 N4 H4C 108.1 . .
C10 N4 H4D 108.1 . .
C11 N4 C10 117(4) . .
C11 N4 H4C 108.1 . .
C11 N4 H4D 108.1 . .
H4C N4 H4D 107.3 . .
H7A C7 H7B 109.5 . .
H7A C7 H7C 109.5 . .
H7B C7 H7C 109.5 . .
C8 C7 H7A 109.5 . .
C8 C7 H7B 109.5 . .
C8 C7 H7C 109.5 . .
N3 C8 H8A 106.8 . .
N3 C8 H8B 106.8 . .
C7 C8 N3 122(4) . .
C7 C8 H8A 106.8 . .
C7 C8 H8B 106.8 . .
H8A C8 H8B 106.6 . .

loop_
_geom_bond_atom_site_label_1
_geom_bond_atom_site_label_2
_geom_bond_distance
_geom_bond_site_symmetry_2
Pb1 Br5 3.097(12) .
Pb1 Br6 3.099(12) .
Pb1 Br7 2.797(10) .
Pb1 Br2 2.781(8) .
Pb2 Br4 2.924(9) .
Pb2 Br6 3.090(12) .
Pb2 Br8 3.074(14) .
Pb2 Br12 3.174(8) .
Pb2 Br1 2.886(8) .
Pb3 Br5 3.119(12) .
Pb3 Br8 2.990(14) 1_454
Pb3 Br9 2.825(9) .
Pb3 Br10 3.172(9) .
Pb3 Br11 2.880(9) .
Pb3 Br13 3.125(14) .
Br8 Pb3 2.990(14) 1_656
N1 H1 0.9800 .
N1 C6 1.49(2) .
N1 C3 1.47(2) .
N1 C2 1.51(2) .
N5 H5 0.9800 .
N5 C18 1.50(2) .
N5 C15 1.50(2) .
N5 C14 1.50(2) .
C18 H18A 0.9700 .
C18 H18B 0.9700 .
C18 C17 1.50(2) .
N2 H2A 0.9700 .
N2 H2B 0.9700 .
N2 C4 1.50(2) .
N2 C5 1.50(2) .
C6 H6A 0.9700 .
C6 H6B 0.9700 .
C6 C5 1.52(2) .
C16 H16A 0.9700 .
C16 H16B 0.9700 .
C16 N6 1.50(2) .
C16 C15 1.50(2) .
C4 H4A 0.9700 .
C4 H4B 0.9700 .
C4 C3 1.51(2) .
C17 H17A 0.9700 .
C17 H17B 0.9700 .
C17 N6 1.49(2) .
N6 H6C 0.9700 .
N6 H6D 0.9700 .
C3 H3A 0.9700 .
C3 H3B 0.9700 .
C15 H15A 0.9700 .
C15 H15B 0.9700 .
C2 H2C 0.9700 .
C2 H2D 0.9700 .
C2 C1 1.53(2) .
C5 H5A 0.9700 .
C5 H5B 0.9700 .
C14 H14A 0.9700 .
C14 H14B 0.9700 .
C14 C13 1.51(2) .
N3 H3 0.9800 .
N3 C12 1.44(2) .
N3 C9 1.47(2) .
N3 C8 1.48(2) .
C13 H13A 0.9600 .
C13 H13B 0.9600 .
C13 H13C 0.9600 .
C1 H1A 0.9600 .
C1 H1B 0.9600 .
C1 H1C 0.9600 .
C12 H12A 0.9700 .
C12 H12B 0.9700 .
C12 C11 1.48(3) .
C9 H9A 0.9700 .
C9 H9B 0.9700 .
C9 C10 1.50(3) .
C10 H10A 0.9700 .
C10 H10B 0.9700 .
C10 N4 1.49(3) .
C11 H11A 0.9700 .
C11 H11B 0.9700 .
C11 N4 1.48(3) .
N4 H4C 0.9700 .
N4 H4D 0.9700 .
C7 H7A 0.9600 .
C7 H7B 0.9600 .
C7 H7C 0.9600 .
C7 C8 1.474(19) .
C8 H8A 0.9700 .
C8 H8B 0.9700 .

loop_
_geom_torsion_atom_site_label_1
_geom_torsion_atom_site_label_2
_geom_torsion_atom_site_label_3
_geom_torsion_atom_site_label_4
_geom_torsion
N1 C6 C5 N2 -66(4)
N5 C18 C17 N6 39(5)
C18 N5 C15 C16 46(6)
C18 N5 C14 C13 -169(3)
C18 C17 N6 C16 -44(5)
N2 C4 C3 N1 60(4)
C6 N1 C3 C4 -60(4)
C6 N1 C2 C1 174(3)
C4 N2 C5 C6 54(4)
N6 C16 C15 N5 -43(5)
C3 N1 C6 C5 67(4)
C3 N1 C2 C1 -73(4)
C15 N5 C18 C17 -43(6)
C15 N5 C14 C13 48(5)
C15 C16 N6 C17 45(4)
C2 N1 C6 C5 -172(3)
C2 N1 C3 C4 179(3)
C5 N2 C4 C3 -55(3)
C14 N5 C18 C17 179(3)
C14 N5 C15 C16 -178(4)
N3 C12 C11 N4 -37(6)
N3 C9 C10 N4 36(6)
C12 N3 C9 C10 -40(7)
C12 N3 C8 C7 -84(7)
C12 C11 N4 C10 33(6)
C9 N3 C12 C11 42(7)
C9 N3 C8 C7 85(5)
C9 C10 N4 C11 -34(6)
C8 N3 C12 C11 -150(5)
C8 N3 C9 C10 149(5)

loop_
_twin_individual_id
_twin_individual_mass_fraction_refined
1 0.48(5)
2 0.52(5)
